data_7206350
loop_
_publ_author_name
'Akhtar, Masood'
'Akhter, Javeed'
'Malik, M. Azad'
'O'Brien, Paul'
'Tuna, Floriana'
'Raftery, James'
'Helliwell, Madeleine'

_publ_section_title
;
 Deposition of iron sulfide nanocrystals from single source precursors
;
_journal_issue 26
_journal_name_full 'Journal of Materials Chemistry'
_journal_page_first 9737
_journal_paper_doi 10.1039/c1jm10703h
_journal_volume 21
_journal_year 2011
_chemical_formula_sum 'C18 H36 Fe N3 S6'
_chemical_formula_weight 542.71
_chemical_name_systematic
;
?
;
_space_group_IT_number 14
_symmetry_cell_setting monoclinic
_symmetry_space_group_name_Hall '-P 2yn'
_symmetry_space_group_name_H-M 'P 1 21/n 1'
_atom_sites_solution_hydrogens geom
_atom_sites_solution_primary direct
_atom_sites_solution_secondary difmap
_audit_creation_method SHELXL-97
_cell_angle_alpha 90.00
_cell_angle_beta 105.7890(10)
_cell_angle_gamma 90.00
_cell_formula_units_Z 4
_cell_length_a 14.7078(11)
_cell_length_b 10.1581(8)
_cell_length_c 17.8800(14)
_cell_measurement_reflns_used 7108
_cell_measurement_temperature 100(2)
_cell_measurement_theta_max 28.2655
_cell_measurement_theta_min 2.329
_cell_volume 2570.5(3)
_computing_cell_refinement 'Bruker SMART'
_computing_data_collection 'Bruker SMART'
_computing_data_reduction 'Bruker SAINT'
_computing_molecular_graphics 'Bruker SHELXTL'
_computing_publication_material 'Bruker SHELXTL'
_computing_structure_refinement 'SHELXL-97 (Sheldrick, 1997)'
_computing_structure_solution 'SHELXS-97 (Sheldrick, 1990)'
_diffrn_ambient_temperature 100(2)
_diffrn_measured_fraction_theta_full 1.000
_diffrn_measured_fraction_theta_max 0.947
_diffrn_measurement_device_type 'CCD area detector'
_diffrn_measurement_method 'phi and omega scans'
_diffrn_radiation_monochromator graphite
_diffrn_radiation_source 'fine-focus sealed tube'
_diffrn_radiation_type MoK\a
_diffrn_radiation_wavelength 0.71073
_diffrn_reflns_av_R_equivalents 0.0497
_diffrn_reflns_av_sigmaI/netI 0.0472
_diffrn_reflns_limit_h_max 18
_diffrn_reflns_limit_h_min -19
_diffrn_reflns_limit_k_max 13
_diffrn_reflns_limit_k_min -12
_diffrn_reflns_limit_l_max 23
_diffrn_reflns_limit_l_min -23
_diffrn_reflns_number 21485
_diffrn_reflns_theta_full 25.00
_diffrn_reflns_theta_max 28.26
_diffrn_reflns_theta_min 1.60
_exptl_absorpt_coefficient_mu 1.085
_exptl_absorpt_correction_type none
_exptl_crystal_colour brown
_exptl_crystal_density_diffrn 1.402
_exptl_crystal_density_method 'not measured'
_exptl_crystal_description block
_exptl_crystal_F_000 1148
_exptl_crystal_size_max 0.32
_exptl_crystal_size_mid 0.25
_exptl_crystal_size_min 0.20
_refine_diff_density_max 1.797
_refine_diff_density_min -0.316
_refine_diff_density_rms 0.109
_refine_ls_extinction_method none
_refine_ls_goodness_of_fit_ref 1.139
_refine_ls_hydrogen_treatment constr
_refine_ls_matrix_type full
_refine_ls_number_parameters 262
_refine_ls_number_reflns 6047
_refine_ls_number_restraints 0
_refine_ls_restrained_S_all 1.139
_refine_ls_R_factor_all 0.0644
_refine_ls_R_factor_gt 0.0539
_refine_ls_shift/su_max 0.000
_refine_ls_shift/su_mean 0.000
_refine_ls_structure_factor_coef Fsqd
_refine_ls_weighting_details 'calc w=1/[\s^2^(Fo^2^)+(0.0548P)^2^+2.3193P] where P=(Fo^2^+2Fc^2^)/3'
_refine_ls_weighting_scheme calc
_refine_ls_wR_factor_gt 0.1175
_refine_ls_wR_factor_ref 0.1236
_reflns_number_gt 5160
_reflns_number_total 6047
_reflns_threshold_expression >2sigma(I)
_cod_data_source_file c1jm10703h.txt
_cod_data_source_block s3370m
_cod_depositor_comments
;
The following automatic conversions were performed:

'_symmetry_cell_setting' value 'Monoclinic' changed to 'monoclinic'
according to /home/saulius/struct/CIF-dictionaries/cif_core.dic
dictionary named 'cif_core.dic' version 2.4.1 from 2010-06-29.

Automatic conversion script
Id: cif_fix_values 1715 2011-07-08 13:25:40Z adriana 
;
_cod_original_sg_symbol_H-M P2(1)/n
_cod_database_code 7206350

loop_
_symmetry_equiv_pos_as_xyz
'x, y, z'
'-x+1/2, y+1/2, -z+1/2'
'-x, -y, -z'
'x-1/2, -y-1/2, z-1/2'

loop_
_atom_site_label
_atom_site_type_symbol
_atom_site_fract_x
_atom_site_fract_y
_atom_site_fract_z
_atom_site_U_iso_or_equiv
_atom_site_adp_type
_atom_site_occupancy
_atom_site_symmetry_multiplicity
_atom_site_calc_flag
_atom_site_refinement_flags
_atom_site_disorder_assembly
_atom_site_disorder_group
C1 C 0.1445(2) 0.9392(3) -0.09460(18) 0.0170(6) Uani 1 1 d . . .
C2 C 0.0864(2) 1.0096(3) -0.23045(18) 0.0233(7) Uani 1 1 d . . .
H2 H 0.1422 0.9563 -0.2340 0.028 Uiso 1 1 calc R . .
C3 C 0.0956(3) 1.1443(4) -0.2641(2) 0.0300(8) Uani 1 1 d . . .
H3A H 0.0398 1.1972 -0.2646 0.045 Uiso 1 1 calc R . .
H3B H 0.1008 1.1345 -0.3173 0.045 Uiso 1 1 calc R . .
H3C H 0.1523 1.1882 -0.2322 0.045 Uiso 1 1 calc R . .
C4 C -0.0010(3) 0.9389(4) -0.2768(2) 0.0416(10) Uani 1 1 d . . .
H4A H -0.0027 0.8503 -0.2556 0.062 Uiso 1 1 calc R . .
H4B H 0.0002 0.9326 -0.3312 0.062 Uiso 1 1 calc R . .
H4C H -0.0572 0.9880 -0.2736 0.062 Uiso 1 1 calc R . .
C5 C 0.0186(2) 1.1010(3) -0.1236(2) 0.0224(7) Uani 1 1 d . . .
H5A H -0.0047 1.0537 -0.0840 0.027 Uiso 1 1 calc R . .
H5B H -0.0360 1.1155 -0.1694 0.027 Uiso 1 1 calc R . .
C6 C 0.0573(3) 1.2336(3) -0.0909(2) 0.0268(8) Uani 1 1 d . . .
H6A H 0.1138 1.2204 -0.0475 0.040 Uiso 1 1 calc R . .
H6B H 0.0093 1.2806 -0.0725 0.040 Uiso 1 1 calc R . .
H6C H 0.0737 1.2853 -0.1316 0.040 Uiso 1 1 calc R . .
C7 C 0.4611(2) 0.7863(3) 0.05117(17) 0.0158(6) Uani 1 1 d . . .
C8 C 0.6082(2) 0.6816(3) 0.04557(19) 0.0195(6) Uani 1 1 d . . .
H8 H 0.5665 0.6022 0.0362 0.023 Uiso 1 1 calc R . .
C9 C 0.6297(3) 0.7152(4) -0.0308(2) 0.0272(8) Uani 1 1 d . . .
H9A H 0.5708 0.7373 -0.0699 0.041 Uiso 1 1 calc R . .
H9B H 0.6593 0.6393 -0.0486 0.041 Uiso 1 1 calc R . .
H9C H 0.6728 0.7906 -0.0231 0.041 Uiso 1 1 calc R . .
C10 C 0.6965(2) 0.6467(4) 0.1094(2) 0.0270(8) Uani 1 1 d . . .
H10A H 0.7410 0.7206 0.1176 0.040 Uiso 1 1 calc R . .
H10B H 0.7262 0.5685 0.0941 0.040 Uiso 1 1 calc R . .
H10C H 0.6794 0.6284 0.1576 0.040 Uiso 1 1 calc R . .
C11 C 0.6051(2) 0.9110(3) 0.10319(19) 0.0205(7) Uani 1 1 d . . .
H11A H 0.5679 0.9888 0.0793 0.025 Uiso 1 1 calc R . .
H11B H 0.6666 0.9145 0.0905 0.025 Uiso 1 1 calc R . .
C12 C 0.6227(3) 0.9182(4) 0.1912(2) 0.0291(8) Uani 1 1 d . . .
H12A H 0.5622 0.9148 0.2042 0.044 Uiso 1 1 calc R . .
H12B H 0.6552 1.0008 0.2104 0.044 Uiso 1 1 calc R . .
H12C H 0.6621 0.8437 0.2154 0.044 Uiso 1 1 calc R . .
C13 C 0.1872(2) 0.5963(3) 0.10850(17) 0.0160(6) Uani 1 1 d . . .
C14 C 0.0898(2) 0.4052(3) 0.11983(18) 0.0198(7) Uani 1 1 d . . .
H14 H 0.0593 0.4254 0.0639 0.024 Uiso 1 1 calc R . .
C15 C 0.0121(2) 0.3890(4) 0.1607(2) 0.0242(7) Uani 1 1 d . . .
H15A H 0.0404 0.3674 0.2155 0.036 Uiso 1 1 calc R . .
H15B H -0.0306 0.3180 0.1359 0.036 Uiso 1 1 calc R . .
H15C H -0.0236 0.4714 0.1570 0.036 Uiso 1 1 calc R . .
C16 C 0.1468(3) 0.2791(3) 0.1236(2) 0.0259(7) Uani 1 1 d . . .
H16A H 0.1964 0.2926 0.0972 0.039 Uiso 1 1 calc R . .
H16B H 0.1049 0.2077 0.0980 0.039 Uiso 1 1 calc R . .
H16C H 0.1758 0.2557 0.1781 0.039 Uiso 1 1 calc R . .
C17 C 0.1882(2) 0.5279(3) 0.23848(17) 0.0184(6) Uani 1 1 d . . .
H17A H 0.2559 0.5523 0.2527 0.022 Uiso 1 1 calc R . .
H17B H 0.1828 0.4411 0.2621 0.022 Uiso 1 1 calc R . .
C18 C 0.1345(3) 0.6295(3) 0.2726(2) 0.0258(7) Uani 1 1 d . . .
H18A H 0.1400 0.7161 0.2500 0.039 Uiso 1 1 calc R . .
H18B H 0.1612 0.6333 0.3291 0.039 Uiso 1 1 calc R . .
H18C H 0.0677 0.6044 0.2605 0.039 Uiso 1 1 calc R . .
Fe1 Fe 0.26198(3) 0.77395(4) 0.01794(3) 0.01510(12) Uani 1 1 d . . .
N1 N 0.08823(19) 1.0169(3) -0.14682(15) 0.0189(6) Uani 1 1 d . . .
N2 N 0.55441(19) 0.7905(3) 0.06916(15) 0.0172(5) Uani 1 1 d . . .
N3 N 0.15385(18) 0.5162(3) 0.15333(14) 0.0158(5) Uani 1 1 d . . .
S1 S 0.14945(6) 0.93826(8) 0.00292(5) 0.02106(18) Uani 1 1 d . . .
S2 S 0.22250(5) 0.82551(8) -0.11307(4) 0.01780(17) Uani 1 1 d . . .
S3 S 0.39171(6) 0.65563(8) 0.00811(5) 0.01915(17) Uani 1 1 d . . .
S4 S 0.38973(6) 0.91077(7) 0.06798(5) 0.01835(17) Uani 1 1 d . . .
S5 S 0.26312(6) 0.72425(8) 0.14370(4) 0.01970(18) Uani 1 1 d . . .
S6 S 0.16272(6) 0.59013(8) 0.00888(4) 0.01883(17) Uani 1 1 d . . .

loop_
_atom_site_aniso_label
_atom_site_aniso_U_11
_atom_site_aniso_U_22
_atom_site_aniso_U_33
_atom_site_aniso_U_23
_atom_site_aniso_U_13
_atom_site_aniso_U_12
C1 0.0144(14) 0.0175(15) 0.0206(15) -0.0039(12) 0.0073(12) -0.0017(12)
C2 0.0251(17) 0.0290(18) 0.0154(15) -0.0033(13) 0.0049(13) 0.0054(14)
C3 0.032(2) 0.039(2) 0.0193(17) -0.0021(15) 0.0087(15) -0.0048(16)
C4 0.056(3) 0.034(2) 0.029(2) -0.0045(17) 0.0011(19) -0.013(2)
C5 0.0187(16) 0.0270(17) 0.0230(16) 0.0015(13) 0.0083(13) 0.0071(13)
C6 0.0314(19) 0.0267(18) 0.0234(17) -0.0029(14) 0.0093(15) 0.0090(15)
C7 0.0226(16) 0.0120(13) 0.0139(14) 0.0016(11) 0.0066(12) -0.0007(12)
C8 0.0178(15) 0.0189(15) 0.0234(16) -0.0016(12) 0.0084(13) -0.0009(12)
C9 0.034(2) 0.0276(18) 0.0251(17) -0.0014(14) 0.0160(15) 0.0035(15)
C10 0.0211(17) 0.0326(19) 0.0275(18) 0.0000(15) 0.0072(14) 0.0035(14)
C11 0.0222(16) 0.0194(16) 0.0227(16) -0.0044(13) 0.0108(13) -0.0076(13)
C12 0.0305(19) 0.036(2) 0.0230(18) -0.0066(15) 0.0108(15) -0.0100(16)
C13 0.0152(14) 0.0203(15) 0.0125(14) -0.0016(11) 0.0036(11) 0.0025(12)
C14 0.0207(16) 0.0194(16) 0.0168(15) 0.0004(12) 0.0010(12) -0.0036(13)
C15 0.0196(16) 0.0278(18) 0.0239(17) 0.0027(14) 0.0037(13) -0.0067(14)
C16 0.034(2) 0.0193(16) 0.0236(17) -0.0038(13) 0.0062(15) -0.0002(14)
C17 0.0215(16) 0.0210(16) 0.0122(14) 0.0022(12) 0.0036(12) -0.0008(12)
C18 0.0337(19) 0.0255(17) 0.0217(16) -0.0034(14) 0.0131(15) -0.0052(15)
Fe1 0.0133(2) 0.0149(2) 0.0171(2) 0.00159(16) 0.00412(17) -0.00067(16)
N1 0.0186(13) 0.0215(14) 0.0173(13) -0.0021(10) 0.0063(11) 0.0042(11)
N2 0.0196(13) 0.0157(12) 0.0178(13) -0.0010(10) 0.0078(10) -0.0036(10)
N3 0.0170(13) 0.0161(12) 0.0139(12) -0.0001(10) 0.0038(10) -0.0021(10)
S1 0.0238(4) 0.0226(4) 0.0193(4) 0.0014(3) 0.0102(3) 0.0067(3)
S2 0.0166(4) 0.0186(4) 0.0193(4) -0.0034(3) 0.0066(3) 0.0011(3)
S3 0.0179(4) 0.0157(4) 0.0222(4) -0.0025(3) 0.0025(3) 0.0002(3)
S4 0.0214(4) 0.0145(4) 0.0210(4) -0.0014(3) 0.0091(3) -0.0015(3)
S5 0.0227(4) 0.0210(4) 0.0159(4) 0.0013(3) 0.0062(3) -0.0050(3)
S6 0.0184(4) 0.0236(4) 0.0144(4) 0.0006(3) 0.0042(3) -0.0014(3)

loop_
_atom_type_symbol
_atom_type_description
_atom_type_scat_dispersion_real
_atom_type_scat_dispersion_imag
_atom_type_scat_source
C C 0.0033 0.0016 'International Tables Vol C Tables 4.2.6.8 and 6.1.1.4'
H H 0.0000 0.0000 'International Tables Vol C Tables 4.2.6.8 and 6.1.1.4'
N N 0.0061 0.0033 'International Tables Vol C Tables 4.2.6.8 and 6.1.1.4'
S S 0.1246 0.1234 'International Tables Vol C Tables 4.2.6.8 and 6.1.1.4'
Fe Fe 0.3463 0.8444 'International Tables Vol C Tables 4.2.6.8 and 6.1.1.4'

loop_
_geom_angle_atom_site_label_1
_geom_angle_atom_site_label_2
_geom_angle_atom_site_label_3
_geom_angle
_geom_angle_site_symmetry_1
_geom_angle_site_symmetry_3
_geom_angle_publ_flag
N1 C1 S2 125.8(2) . . ?
N1 C1 S1 124.1(2) . . ?
S2 C1 S1 110.06(18) . . ?
N1 C2 C4 110.8(3) . . ?
N1 C2 C3 112.0(3) . . ?
C4 C2 C3 111.5(3) . . ?
N1 C2 H2 107.4 . . ?
C4 C2 H2 107.4 . . ?
C3 C2 H2 107.4 . . ?
C2 C3 H3A 109.5 . . ?
C2 C3 H3B 109.5 . . ?
H3A C3 H3B 109.5 . . ?
C2 C3 H3C 109.5 . . ?
H3A C3 H3C 109.5 . . ?
H3B C3 H3C 109.5 . . ?
C2 C4 H4A 109.5 . . ?
C2 C4 H4B 109.5 . . ?
H4A C4 H4B 109.5 . . ?
C2 C4 H4C 109.5 . . ?
H4A C4 H4C 109.5 . . ?
H4B C4 H4C 109.5 . . ?
N1 C5 C6 113.9(3) . . ?
N1 C5 H5A 108.8 . . ?
C6 C5 H5A 108.8 . . ?
N1 C5 H5B 108.8 . . ?
C6 C5 H5B 108.8 . . ?
H5A C5 H5B 107.7 . . ?
C5 C6 H6A 109.5 . . ?
C5 C6 H6B 109.5 . . ?
H6A C6 H6B 109.5 . . ?
C5 C6 H6C 109.5 . . ?
H6A C6 H6C 109.5 . . ?
H6B C6 H6C 109.5 . . ?
N2 C7 S4 125.2(2) . . ?
N2 C7 S3 125.6(2) . . ?
S4 C7 S3 109.20(18) . . ?
N2 C8 C10 111.9(3) . . ?
N2 C8 C9 110.1(3) . . ?
C10 C8 C9 112.5(3) . . ?
N2 C8 H8 107.3 . . ?
C10 C8 H8 107.3 . . ?
C9 C8 H8 107.3 . . ?
C8 C9 H9A 109.5 . . ?
C8 C9 H9B 109.5 . . ?
H9A C9 H9B 109.5 . . ?
C8 C9 H9C 109.5 . . ?
H9A C9 H9C 109.5 . . ?
H9B C9 H9C 109.5 . . ?
C8 C10 H10A 109.5 . . ?
C8 C10 H10B 109.5 . . ?
H10A C10 H10B 109.5 . . ?
C8 C10 H10C 109.5 . . ?
H10A C10 H10C 109.5 . . ?
H10B C10 H10C 109.5 . . ?
N2 C11 C12 112.9(3) . . ?
N2 C11 H11A 109.0 . . ?
C12 C11 H11A 109.0 . . ?
N2 C11 H11B 109.0 . . ?
C12 C11 H11B 109.0 . . ?
H11A C11 H11B 107.8 . . ?
C11 C12 H12A 109.5 . . ?
C11 C12 H12B 109.5 . . ?
H12A C12 H12B 109.5 . . ?
C11 C12 H12C 109.5 . . ?
H12A C12 H12C 109.5 . . ?
H12B C12 H12C 109.5 . . ?
N3 C13 S5 123.6(2) . . ?
N3 C13 S6 126.6(2) . . ?
S5 C13 S6 109.83(17) . . ?
N3 C14 C16 109.9(3) . . ?
N3 C14 C15 111.3(3) . . ?
C16 C14 C15 111.3(3) . . ?
N3 C14 H14 108.1 . . ?
C16 C14 H14 108.1 . . ?
C15 C14 H14 108.1 . . ?
C14 C15 H15A 109.5 . . ?
C14 C15 H15B 109.5 . . ?
H15A C15 H15B 109.5 . . ?
C14 C15 H15C 109.5 . . ?
H15A C15 H15C 109.5 . . ?
H15B C15 H15C 109.5 . . ?
C14 C16 H16A 109.5 . . ?
C14 C16 H16B 109.5 . . ?
H16A C16 H16B 109.5 . . ?
C14 C16 H16C 109.5 . . ?
H16A C16 H16C 109.5 . . ?
H16B C16 H16C 109.5 . . ?
N3 C17 C18 113.5(3) . . ?
N3 C17 H17A 108.9 . . ?
C18 C17 H17A 108.9 . . ?
N3 C17 H17B 108.9 . . ?
C18 C17 H17B 108.9 . . ?
H17A C17 H17B 107.7 . . ?
C17 C18 H18A 109.5 . . ?
C17 C18 H18B 109.5 . . ?
H18A C18 H18B 109.5 . . ?
C17 C18 H18C 109.5 . . ?
H18A C18 H18C 109.5 . . ?
H18B C18 H18C 109.5 . . ?
S5 Fe1 S3 100.04(3) . . ?
S5 Fe1 S4 87.97(3) . . ?
S3 Fe1 S4 74.95(3) . . ?
S5 Fe1 S1 94.96(3) . . ?
S3 Fe1 S1 161.67(4) . . ?
S4 Fe1 S1 95.25(3) . . ?
S5 Fe1 S2 166.41(4) . . ?
S3 Fe1 S2 91.48(3) . . ?
S4 Fe1 S2 102.08(3) . . ?
S1 Fe1 S2 75.21(3) . . ?
S5 Fe1 S6 74.45(3) . . ?
S3 Fe1 S6 95.29(3) . . ?
S4 Fe1 S6 158.27(3) . . ?
S1 Fe1 S6 98.85(3) . . ?
S2 Fe1 S6 97.47(3) . . ?
C1 N1 C5 119.6(3) . . ?
C1 N1 C2 121.0(3) . . ?
C5 N1 C2 119.1(3) . . ?
C7 N2 C11 120.1(3) . . ?
C7 N2 C8 120.3(3) . . ?
C11 N2 C8 119.1(3) . . ?
C13 N3 C17 119.7(3) . . ?
C13 N3 C14 121.3(3) . . ?
C17 N3 C14 118.7(2) . . ?
C1 S1 Fe1 87.32(11) . . ?
C1 S2 Fe1 87.40(11) . . ?
C7 S3 Fe1 88.05(11) . . ?
C7 S4 Fe1 87.75(11) . . ?
C13 S5 Fe1 88.67(10) . . ?
C13 S6 Fe1 87.05(11) . . ?

loop_
_geom_bond_atom_site_label_1
_geom_bond_atom_site_label_2
_geom_bond_distance
_geom_bond_site_symmetry_2
_geom_bond_publ_flag
C1 N1 1.326(4) . ?
C1 S2 1.722(3) . ?
C1 S1 1.725(3) . ?
C2 N1 1.490(4) . ?
C2 C4 1.508(5) . ?
C2 C3 1.516(5) . ?
C2 H2 1.0000 . ?
C3 H3A 0.9800 . ?
C3 H3B 0.9800 . ?
C3 H3C 0.9800 . ?
C4 H4A 0.9800 . ?
C4 H4B 0.9800 . ?
C4 H4C 0.9800 . ?
C5 N1 1.478(4) . ?
C5 C6 1.516(5) . ?
C5 H5A 0.9900 . ?
C5 H5B 0.9900 . ?
C6 H6A 0.9800 . ?
C6 H6B 0.9800 . ?
C6 H6C 0.9800 . ?
C7 N2 1.322(4) . ?
C7 S4 1.721(3) . ?
C7 S3 1.723(3) . ?
C8 N2 1.486(4) . ?
C8 C10 1.519(5) . ?
C8 C9 1.522(4) . ?
C8 H8 1.0000 . ?
C9 H9A 0.9800 . ?
C9 H9B 0.9800 . ?
C9 H9C 0.9800 . ?
C10 H10A 0.9800 . ?
C10 H10B 0.9800 . ?
C10 H10C 0.9800 . ?
C11 N2 1.476(4) . ?
C11 C12 1.525(4) . ?
C11 H11A 0.9900 . ?
C11 H11B 0.9900 . ?
C12 H12A 0.9800 . ?
C12 H12B 0.9800 . ?
C12 H12C 0.9800 . ?
C13 N3 1.327(4) . ?
C13 S5 1.717(3) . ?
C13 S6 1.720(3) . ?
C14 N3 1.486(4) . ?
C14 C16 1.522(5) . ?
C14 C15 1.525(5) . ?
C14 H14 1.0000 . ?
C15 H15A 0.9800 . ?
C15 H15B 0.9800 . ?
C15 H15C 0.9800 . ?
C16 H16A 0.9800 . ?
C16 H16B 0.9800 . ?
C16 H16C 0.9800 . ?
C17 N3 1.473(4) . ?
C17 C18 1.523(5) . ?
C17 H17A 0.9900 . ?
C17 H17B 0.9900 . ?
C18 H18A 0.9800 . ?
C18 H18B 0.9800 . ?
C18 H18C 0.9800 . ?
Fe1 S5 2.3002(9) . ?
Fe1 S3 2.3018(9) . ?
Fe1 S4 2.3126(9) . ?
Fe1 S1 2.3143(9) . ?
Fe1 S2 2.3147(9) . ?
Fe1 S6 2.3485(9) . ?

loop_
_geom_torsion_atom_site_label_1
_geom_torsion_atom_site_label_2
_geom_torsion_atom_site_label_3
_geom_torsion_atom_site_label_4
_geom_torsion
_geom_torsion_site_symmetry_1
_geom_torsion_site_symmetry_2
_geom_torsion_site_symmetry_3
_geom_torsion_site_symmetry_4
_geom_torsion_publ_flag
S2 C1 N1 C5 174.3(2) . . . . ?
S1 C1 N1 C5 -5.5(4) . . . . ?
S2 C1 N1 C2 1.3(4) . . . . ?
S1 C1 N1 C2 -178.5(2) . . . . ?
C6 C5 N1 C1 87.1(4) . . . . ?
C6 C5 N1 C2 -99.8(3) . . . . ?
C4 C2 N1 C1 104.2(4) . . . . ?
C3 C2 N1 C1 -130.6(3) . . . . ?
C4 C2 N1 C5 -68.8(4) . . . . ?
C3 C2 N1 C5 56.4(4) . . . . ?
S4 C7 N2 C11 -3.0(4) . . . . ?
S3 C7 N2 C11 177.6(2) . . . . ?
S4 C7 N2 C8 -174.6(2) . . . . ?
S3 C7 N2 C8 6.0(4) . . . . ?
C12 C11 N2 C7 85.0(4) . . . . ?
C12 C11 N2 C8 -103.3(3) . . . . ?
C10 C8 N2 C7 -139.1(3) . . . . ?
C9 C8 N2 C7 95.0(3) . . . . ?
C10 C8 N2 C11 49.2(4) . . . . ?
C9 C8 N2 C11 -76.7(3) . . . . ?
S5 C13 N3 C17 -5.1(4) . . . . ?
S6 C13 N3 C17 174.8(2) . . . . ?
S5 C13 N3 C14 -178.7(2) . . . . ?
S6 C13 N3 C14 1.3(4) . . . . ?
C18 C17 N3 C13 86.0(4) . . . . ?
C18 C17 N3 C14 -100.2(3) . . . . ?
C16 C14 N3 C13 95.5(3) . . . . ?
C15 C14 N3 C13 -140.7(3) . . . . ?
C16 C14 N3 C17 -78.1(3) . . . . ?
C15 C14 N3 C17 45.7(4) . . . . ?
N1 C1 S1 Fe1 179.4(3) . . . . ?
S2 C1 S1 Fe1 -0.49(14) . . . . ?
S5 Fe1 S1 C1 -170.10(11) . . . . ?
S3 Fe1 S1 C1 44.98(16) . . . . ?
S4 Fe1 S1 C1 101.48(11) . . . . ?
S2 Fe1 S1 C1 0.35(10) . . . . ?
S6 Fe1 S1 C1 -95.10(11) . . . . ?
N1 C1 S2 Fe1 -179.4(3) . . . . ?
S1 C1 S2 Fe1 0.49(14) . . . . ?
S5 Fe1 S2 C1 44.31(19) . . . . ?
S3 Fe1 S2 C1 -167.59(11) . . . . ?
S4 Fe1 S2 C1 -92.67(11) . . . . ?
S1 Fe1 S2 C1 -0.35(10) . . . . ?
S6 Fe1 S2 C1 96.88(11) . . . . ?
N2 C7 S3 Fe1 177.5(3) . . . . ?
S4 C7 S3 Fe1 -1.95(14) . . . . ?
S5 Fe1 S3 C7 -83.72(10) . . . . ?
S4 Fe1 S3 C7 1.42(10) . . . . ?
S1 Fe1 S3 C7 60.73(15) . . . . ?
S2 Fe1 S3 C7 103.53(10) . . . . ?
S6 Fe1 S3 C7 -158.83(10) . . . . ?
N2 C7 S4 Fe1 -177.6(3) . . . . ?
S3 C7 S4 Fe1 1.94(14) . . . . ?
S5 Fe1 S4 C7 99.54(10) . . . . ?
S3 Fe1 S4 C7 -1.42(10) . . . . ?
S1 Fe1 S4 C7 -165.66(10) . . . . ?
S2 Fe1 S4 C7 -89.69(10) . . . . ?
S6 Fe1 S4 C7 63.95(14) . . . . ?
N3 C13 S5 Fe1 -179.7(3) . . . . ?
S6 C13 S5 Fe1 0.30(15) . . . . ?
S3 Fe1 S5 C13 -92.96(11) . . . . ?
S4 Fe1 S5 C13 -167.29(11) . . . . ?
S1 Fe1 S5 C13 97.61(11) . . . . ?
S2 Fe1 S5 C13 54.60(19) . . . . ?
S6 Fe1 S5 C13 -0.21(10) . . . . ?
N3 C13 S6 Fe1 179.7(3) . . . . ?
S5 C13 S6 Fe1 -0.29(14) . . . . ?
S5 Fe1 S6 C13 0.21(10) . . . . ?
S3 Fe1 S6 C13 99.18(11) . . . . ?
S4 Fe1 S6 C13 37.35(14) . . . . ?
S1 Fe1 S6 C13 -92.51(11) . . . . ?
S2 Fe1 S6 C13 -168.62(11) . . . . ?
